data_1574161
loop_
_publ_author_name
'Szych, Lilian S.'
'Bresien, Jonas'
'Fischer, Lukas'
'Ernst, Moritz J.'
'Goicoechea, Jose M.'

_publ_section_title
;
 Reactivity of an arsanyl-phosphagallene: decarbonylation of CO2 and COS
 to form phosphaketenes
;
_journal_issue 17
_journal_name_full 'Chemical Science'
_journal_page_first 7397
_journal_page_last 7410
_journal_paper_doi 10.1039/D5SC00295H
_journal_volume 16
_journal_year 2025
_chemical_formula_moiety 'C65 H90 As Ga N5 O P, 0.5(C6 H6)'
_chemical_formula_sum 'C68 H93 As Ga N5 O P'
_chemical_formula_weight 1172.08
_chemical_name_systematic
;
 [{N(2,6-iPr-C6H3)}2(CMe)2CH]Ga[OCN(Mes)]PAs[{N(2,6-iPr-C6H3)}2(CH2)2]*0.5hex0.5C6H6
;
_space_group_crystal_system monoclinic
_space_group_IT_number 14
_space_group_name_Hall '-P 2yn'
_space_group_name_H-M_alt 'P 1 21/n 1'
_atom_sites_solution_hydrogens geom
_audit_creation_method SHELXL-2018/1
_audit_update_record
;
2024-12-12 deposited with the CCDC.	2025-03-17 downloaded from the CCDC.
;
_cell_angle_alpha 90
_cell_angle_beta 92.4730(10)
_cell_angle_gamma 90
_cell_formula_units_Z 4
_cell_length_a 12.2864(2)
_cell_length_b 25.6905(3)
_cell_length_c 20.8532(2)
_cell_measurement_reflns_used 20532
_cell_measurement_temperature 150(2)
_cell_measurement_theta_max 76.3010
_cell_measurement_theta_min 3.9460
_cell_volume 6576.05(15)
_computing_cell_refinement 'CrysAlisPro 1.171.42.72a (Rigaku OD, 2022)'
_computing_data_collection 'CrysAlisPro 1.171.42.72a (Rigaku OD, 2022)'
_computing_data_reduction 'CrysAlisPro 1.171.42.72a (Rigaku OD, 2022)'
_computing_structure_refinement 'SHELXL-2018/1 (Sheldrick, 2018)'
_computing_structure_solution 'SHELXS-97 (Sheldrick, 1990)'
_diffrn_ambient_temperature 150(2)
_diffrn_detector 'CCD plate'
_diffrn_detector_area_resol_mean 10.5035
_diffrn_detector_type Atlas
_diffrn_measured_fraction_theta_full 1.000
_diffrn_measured_fraction_theta_max 0.986
_diffrn_measurement_device 'four-circle diffractometer'
_diffrn_measurement_device_type 'SuperNova, Dual, Cu at home/near, Atlas'
_diffrn_measurement_method '\w scans'
_diffrn_radiation_type CuK\a
_diffrn_radiation_wavelength 1.54184
_diffrn_reflns_av_R_equivalents 0.0409
_diffrn_reflns_av_unetI/netI 0.0397
_diffrn_reflns_Laue_measured_fraction_full 1.000
_diffrn_reflns_Laue_measured_fraction_max 0.986
_diffrn_reflns_limit_h_max 15
_diffrn_reflns_limit_h_min -15
_diffrn_reflns_limit_k_max 32
_diffrn_reflns_limit_k_min -31
_diffrn_reflns_limit_l_max 16
_diffrn_reflns_limit_l_min -26
_diffrn_reflns_number 48216
_diffrn_reflns_point_group_measured_fraction_full 1.000
_diffrn_reflns_point_group_measured_fraction_max 0.986
_diffrn_reflns_theta_full 67.684
_diffrn_reflns_theta_max 76.366
_diffrn_reflns_theta_min 3.991
_diffrn_source 'micro-focus sealed X-ray tube'
_diffrn_source_type 'SuperNova (Cu) X-ray Source'
_exptl_absorpt_coefficient_mu 1.685
_exptl_absorpt_correction_T_max 1.00000
_exptl_absorpt_correction_T_min 0.96000
_exptl_absorpt_correction_type multi-scan
_exptl_absorpt_process_details
;
CrysAlisPro 1.171.42.72a (Rigaku Oxford Diffraction, 2022)
Empirical absorption correction using spherical harmonics,
implemented in SCALE3 ABSPACK scaling algorithm.
;
_exptl_crystal_colour colourless
_exptl_crystal_density_diffrn 1.184
_exptl_crystal_description block
_exptl_crystal_F_000 2492
_exptl_crystal_size_max 0.200
_exptl_crystal_size_mid 0.140
_exptl_crystal_size_min 0.080
_refine_diff_density_max 1.241
_refine_diff_density_min -0.524
_refine_diff_density_rms 0.063
_refine_ls_extinction_method none
_refine_ls_goodness_of_fit_ref 1.026
_refine_ls_hydrogen_treatment constr
_refine_ls_matrix_type full
_refine_ls_number_parameters 710
_refine_ls_number_reflns 13608
_refine_ls_number_restraints 89
_refine_ls_restrained_S_all 1.027
_refine_ls_R_factor_all 0.0532
_refine_ls_R_factor_gt 0.0419
_refine_ls_shift/su_max 0.002
_refine_ls_shift/su_mean 0.000
_refine_ls_structure_factor_coef Fsqd
_refine_ls_weighting_details 'w=1/[\s^2^(Fo^2^)+(0.0514P)^2^+4.8732P] where P=(Fo^2^+2Fc^2^)/3'
_refine_ls_weighting_scheme calc
_refine_ls_wR_factor_gt 0.1047
_refine_ls_wR_factor_ref 0.1140
_reflns_Friedel_coverage 0.000
_reflns_number_gt 11339
_reflns_number_total 13608
_reflns_threshold_expression 'I > 2\s(I)'
_cod_data_source_file d5sc00295h3.cif
_cod_data_source_block shelx
_cod_depositor_comments 'Adding full bibliography for 1574160--1574169.cif.'
_cod_original_sg_symbol_H-M 'P 21/n'
_cod_database_code 1574161
_shelx_shelxl_version_number 2018/1
_shelx_space_group_comment
;
The symmetry employed for this shelxl refinement is uniquely defined
by the following loop, which should always be used as a source of
symmetry information in preference to the above space-group names.
They are only intended as comments.
;
_shelx_estimated_absorpt_t_min 0.729
_shelx_estimated_absorpt_t_max 0.877

loop_
_space_group_symop_operation_xyz
'x, y, z'
'-x+1/2, y+1/2, -z+1/2'
'-x, -y, -z'
'x-1/2, -y-1/2, z-1/2'

loop_
_atom_site_label
_atom_site_type_symbol
_atom_site_fract_x
_atom_site_fract_y
_atom_site_fract_z
_atom_site_U_iso_or_equiv
_atom_site_adp_type
_atom_site_occupancy
_atom_site_site_symmetry_order
_atom_site_calc_flag
_atom_site_refinement_flags_posn
_atom_site_refinement_flags_adp
_atom_site_refinement_flags_occupancy
_atom_site_disorder_assembly
_atom_site_disorder_group
P1 P 0.30819(4) 0.14358(2) 0.71721(3) 0.02396(11) Uani 1 1 d . . . . .
Ga1 Ga 0.30586(2) 0.21133(2) 0.79076(2) 0.02328(7) Uani 1 1 d . . . . .
As1 As 0.46347(2) 0.09065(2) 0.70040(2) 0.02646(7) Uani 1 1 d . . . . .
N1 N 0.40729(17) 0.06165(8) 0.62460(9) 0.0313(4) Uani 1 1 d . . . . .
N2 N 0.42852(18) 0.02794(8) 0.73886(10) 0.0343(4) Uani 1 1 d . . . . .
N3 N 0.15685(15) 0.23005(9) 0.80723(9) 0.0328(4) Uani 1 1 d . . . . .
N4 N 0.37394(15) 0.24309(9) 0.86496(9) 0.0319(4) Uani 1 1 d . . . . .
N5 N 0.44442(16) 0.19500(8) 0.63684(9) 0.0295(4) Uani 1 1 d . . . . .
O1 O 0.36371(12) 0.24353(6) 0.71709(7) 0.0258(3) Uani 1 1 d . . . . .
C1 C 0.38095(17) 0.19985(9) 0.68359(9) 0.0228(4) Uani 1 1 d . . . . .
C2 C 0.3355(3) 0.01790(12) 0.63794(15) 0.0530(8) Uani 1 1 d . . . . .
H2A H 0.328866 -0.005425 0.600192 0.064 Uiso 1 1 calc R U . . .
H2B H 0.262027 0.030783 0.647439 0.064 Uiso 1 1 calc R U . . .
C3 C 0.3833(3) -0.01051(11) 0.69368(14) 0.0477(7) Uani 1 1 d . . . . .
H3A H 0.326743 -0.031461 0.714092 0.057 Uiso 1 1 calc R U . . .
H3B H 0.441378 -0.034263 0.679968 0.057 Uiso 1 1 calc R U . . .
C4 C 0.4072(2) 0.08389(9) 0.56193(11) 0.0316(5) Uani 1 1 d . . . . .
C5 C 0.3087(2) 0.09643(10) 0.52799(12) 0.0375(6) Uani 1 1 d . . . . .
C6 C 0.3126(3) 0.10932(12) 0.46300(13) 0.0466(7) Uani 1 1 d . . . . .
H6 H 0.246551 0.115991 0.439023 0.056 Uiso 1 1 calc R U . . .
C7 C 0.4102(3) 0.11257(13) 0.43285(13) 0.0517(8) Uani 1 1 d . . . . .
H7 H 0.411007 0.120354 0.388338 0.062 Uiso 1 1 calc R U . . .
C8 C 0.5070(3) 0.10438(12) 0.46802(13) 0.0460(6) Uani 1 1 d . . . . .
H8 H 0.574214 0.108863 0.447816 0.055 Uiso 1 1 calc R U . . .
C9 C 0.5078(2) 0.08973(9) 0.53236(12) 0.0348(5) Uani 1 1 d . . . . .
C10 C 0.1987(2) 0.09892(12) 0.55805(14) 0.0441(6) Uani 1 1 d . . . . .
H10 H 0.210789 0.091919 0.604989 0.053 Uiso 1 1 calc R U . . .
C11 C 0.1488(3) 0.15358(14) 0.55101(16) 0.0571(8) Uani 1 1 d . . . . .
H11A H 0.077869 0.154221 0.570766 0.086 Uiso 1 1 calc R U . . .
H11B H 0.197429 0.179034 0.572385 0.086 Uiso 1 1 calc R U . . .
H11C H 0.139263 0.162352 0.505371 0.086 Uiso 1 1 calc R U . . .
C12 C 0.1184(3) 0.05763(17) 0.5311(2) 0.0678(10) Uani 1 1 d . . . . .
H12A H 0.048904 0.060974 0.552085 0.102 Uiso 1 1 calc R U . . .
H12B H 0.106508 0.062773 0.484739 0.102 Uiso 1 1 calc R U . . .
H12C H 0.148610 0.022832 0.539232 0.102 Uiso 1 1 calc R U . . .
C13 C 0.6162(2) 0.07950(11) 0.56801(12) 0.0374(5) Uani 1 1 d . . . . .
H13 H 0.601341 0.078196 0.614753 0.045 Uiso 1 1 calc R U . . .
C14 C 0.6968(3) 0.12235(17) 0.5595(2) 0.0747(12) Uani 1 1 d . . . . .
H14A H 0.664277 0.155663 0.571179 0.112 Uiso 1 1 calc R U . . .
H14B H 0.761956 0.115881 0.587137 0.112 Uiso 1 1 calc R U . . .
H14C H 0.717078 0.123556 0.514566 0.112 Uiso 1 1 calc R U . . .
C15 C 0.6616(5) 0.0277(2) 0.5508(3) 0.136(3) Uani 1 1 d . . . . .
H15A H 0.606668 0.000720 0.556991 0.204 Uiso 1 1 calc R U . . .
H15B H 0.681489 0.028065 0.505838 0.204 Uiso 1 1 calc R U . . .
H15C H 0.726368 0.020391 0.578409 0.204 Uiso 1 1 calc R U . . .
C16 C 0.4839(2) 0.00929(9) 0.79592(11) 0.0317(5) Uani 1 1 d . . . . .
C17 C 0.4243(2) 0.00561(11) 0.85189(12) 0.0398(6) Uani 1 1 d . . . . .
C18 C 0.4769(3) -0.01401(13) 0.90748(13) 0.0505(7) Uani 1 1 d . . . . .
H18 H 0.437683 -0.017100 0.945554 0.061 Uiso 1 1 calc R U . . .
C19 C 0.5850(3) -0.02901(14) 0.90817(14) 0.0545(8) Uani 1 1 d . . . . .
H19 H 0.619528 -0.041999 0.946533 0.065 Uiso 1 1 calc R U . . .
C20 C 0.6423(2) -0.02511(12) 0.85316(13) 0.0439(6) Uani 1 1 d . . . . .
H20 H 0.716692 -0.035343 0.854148 0.053 Uiso 1 1 calc R U . . .
C21 C 0.5938(2) -0.00643(10) 0.79589(12) 0.0342(5) Uani 1 1 d . . . . .
C22 C 0.3055(2) 0.02177(12) 0.85235(14) 0.0466(7) Uani 1 1 d . . . . .
H22 H 0.286469 0.036600 0.808967 0.056 Uiso 1 1 calc R U . . .
C23 C 0.2870(3) 0.06434(15) 0.90005(16) 0.0602(9) Uani 1 1 d . . . . .
H23A H 0.336629 0.093349 0.892399 0.090 Uiso 1 1 calc R U . . .
H23B H 0.211535 0.076493 0.895225 0.090 Uiso 1 1 calc R U . . .
H23C H 0.300947 0.050942 0.943635 0.090 Uiso 1 1 calc R U . . .
C24 C 0.2336(4) -0.02404(19) 0.8603(4) 0.123(3) Uani 1 1 d . . . . .
H24A H 0.249426 -0.050347 0.827959 0.184 Uiso 1 1 calc R U . . .
H24B H 0.246686 -0.038777 0.903280 0.184 Uiso 1 1 calc R U . . .
H24C H 0.157274 -0.013227 0.854870 0.184 Uiso 1 1 calc R U . . .
C25 C 0.6610(2) -0.00342(11) 0.73655(13) 0.0374(5) Uani 1 1 d . . . . .
H25 H 0.610076 0.004583 0.699133 0.045 Uiso 1 1 calc R U . . .
C26 C 0.7445(3) 0.04050(14) 0.74206(18) 0.0561(8) Uani 1 1 d . . . . .
H26A H 0.786512 0.041492 0.703193 0.084 Uiso 1 1 calc R U . . .
H26B H 0.706763 0.073775 0.747036 0.084 Uiso 1 1 calc R U . . .
H26C H 0.793821 0.034444 0.779508 0.084 Uiso 1 1 calc R U . . .
C27 C 0.7174(3) -0.05498(12) 0.72254(15) 0.0489(7) Uani 1 1 d . . . . .
H27A H 0.759704 -0.051273 0.684003 0.073 Uiso 1 1 calc R U . . .
H27B H 0.766279 -0.064419 0.759085 0.073 Uiso 1 1 calc R U . . .
H27C H 0.662507 -0.082286 0.715536 0.073 Uiso 1 1 calc R U . . .
C28 C 0.1288(2) 0.24927(16) 0.86317(13) 0.0525(9) Uani 1 1 d . . . . .
C29 C 0.2036(2) 0.25827(19) 0.91452(13) 0.0657(12) Uani 1 1 d . . . . .
H29 H 0.172790 0.265442 0.954588 0.079 Uiso 1 1 calc R U . . .
C30 C 0.3166(2) 0.25817(15) 0.91493(12) 0.0500(8) Uani 1 1 d . . . . .
C31 C 0.0122(2) 0.2649(2) 0.87241(16) 0.0790(15) Uani 1 1 d . . . . .
H31A H 0.005237 0.278241 0.916071 0.118 Uiso 1 1 calc R U . . .
H31B H -0.009099 0.292071 0.841357 0.118 Uiso 1 1 calc R U . . .
H31C H -0.035294 0.234555 0.865808 0.118 Uiso 1 1 calc R U . . .
C32 C 0.3770(3) 0.2771(2) 0.97536(15) 0.0734(13) Uani 1 1 d . . . . .
H32A H 0.324369 0.286665 1.007354 0.110 Uiso 1 1 calc R U . . .
H32B H 0.424478 0.249322 0.992566 0.110 Uiso 1 1 calc R U . . .
H32C H 0.421129 0.307547 0.965276 0.110 Uiso 1 1 calc R U . . .
C33 C 0.07543(17) 0.22232(10) 0.75555(10) 0.0303(5) Uani 1 1 d . . . . .
C34 C 0.0229(2) 0.17429(12) 0.74980(12) 0.0384(6) Uani 1 1 d . . . . .
C35 C -0.0560(2) 0.16837(13) 0.70023(14) 0.0447(6) Uani 1 1 d . . . . .
H35 H -0.094784 0.136450 0.696274 0.054 Uiso 1 1 calc R U . . .
C36 C -0.0790(2) 0.20752(12) 0.65710(13) 0.0414(6) Uani 1 1 d . . . . .
H36 H -0.132818 0.202504 0.623567 0.050 Uiso 1 1 calc R U . . .
C37 C -0.0243(2) 0.25394(11) 0.66240(12) 0.0371(5) Uani 1 1 d . . . . .
H37 H -0.040006 0.280693 0.631950 0.045 Uiso 1 1 calc R U . . .
C38 C 0.05444(19) 0.26268(10) 0.71184(11) 0.0323(5) Uani 1 1 d . . . . .
C39 C 0.0480(3) 0.12884(16) 0.79514(18) 0.0648(11) Uani 1 1 d . . . . .
H39 H 0.120898 0.135448 0.816840 0.078 Uiso 1 1 calc R U . . .
C40 C 0.0537(3) 0.07767(16) 0.7612(2) 0.0768(13) Uani 1 1 d . . . . .
H40A H 0.070035 0.050050 0.792606 0.115 Uiso 1 1 calc R U . . .
H40B H -0.016351 0.070505 0.738751 0.115 Uiso 1 1 calc R U . . .
H40C H 0.111241 0.078944 0.730140 0.115 Uiso 1 1 calc R U . . .
C41 C -0.0357(4) 0.1253(2) 0.8473(2) 0.0963(18) Uani 1 1 d . . . . .
H41A H -0.039593 0.158828 0.869626 0.144 Uiso 1 1 calc R U . . .
H41B H -0.107352 0.116848 0.827605 0.144 Uiso 1 1 calc R U . . .
H41C H -0.013745 0.098107 0.878154 0.144 Uiso 1 1 calc R U . . .
C42 C 0.1112(3) 0.31478(12) 0.71603(16) 0.0490(7) Uani 1 1 d . . . . .
H42 H 0.163315 0.314306 0.754197 0.059 Uiso 1 1 calc R U . . .
C43 C 0.1753(3) 0.32613(14) 0.65660(19) 0.0625(9) Uani 1 1 d . . . . .
H43A H 0.210711 0.360172 0.661232 0.094 Uiso 1 1 calc R U . . .
H43B H 0.230718 0.299147 0.651809 0.094 Uiso 1 1 calc R U . . .
H43C H 0.125560 0.326348 0.618560 0.094 Uiso 1 1 calc R U . . .
C44 C 0.0280(5) 0.35889(17) 0.7254(3) 0.1013(18) Uani 1 1 d . . . . .
H44A H 0.066115 0.392371 0.727986 0.152 Uiso 1 1 calc R U . . .
H44B H -0.025137 0.359355 0.688926 0.152 Uiso 1 1 calc R U . . .
H44C H -0.009923 0.352940 0.765121 0.152 Uiso 1 1 calc R U . . .
C45 C 0.48817(18) 0.25702(10) 0.86387(11) 0.0300(5) Uani 1 1 d . . . . .
C46 C 0.56775(19) 0.22173(10) 0.88586(10) 0.0302(5) Uani 1 1 d . . . . .
C47 C 0.6764(2) 0.23715(11) 0.88474(13) 0.0377(6) Uani 1 1 d . . . . .
H47 H 0.731715 0.213830 0.899922 0.045 Uiso 1 1 calc R U . . .
C48 C 0.7053(2) 0.28488(13) 0.86239(17) 0.0516(7) Uani 1 1 d . . . . .
H48 H 0.779847 0.294778 0.862722 0.062 Uiso 1 1 calc R U . . .
C49 C 0.6258(3) 0.31864(12) 0.83933(19) 0.0572(9) Uani 1 1 d . . . . .
H49 H 0.646568 0.351580 0.823155 0.069 Uiso 1 1 calc R U . . .
C50 C 0.5156(2) 0.30574(11) 0.83912(16) 0.0462(7) Uani 1 1 d . . . . .
C51 C 0.5405(2) 0.16787(13) 0.90992(15) 0.0501(7) Uani 1 1 d . . . . .
H51 H 0.459598 0.163468 0.905728 0.060 Uiso 1 1 calc R U . . .
C52 C 0.5920(4) 0.12623(13) 0.86924(18) 0.0738(12) Uani 1 1 d . . . . .
H52A H 0.573382 0.091731 0.885570 0.111 Uiso 1 1 calc R U . . .
H52B H 0.564500 0.129573 0.824610 0.111 Uiso 1 1 calc R U . . .
H52C H 0.671323 0.130532 0.871305 0.111 Uiso 1 1 calc R U . . .
C53 C 0.5758(4) 0.1605(2) 0.98108(18) 0.0837(13) Uani 1 1 d . . . . .
H53A H 0.556724 0.125237 0.994737 0.126 Uiso 1 1 calc R U . . .
H53B H 0.654701 0.165417 0.986603 0.126 Uiso 1 1 calc R U . . .
H53C H 0.538344 0.186008 1.007198 0.126 Uiso 1 1 calc R U . . .
C54 C 0.4321(3) 0.34431(13) 0.8121(2) 0.0718(12) Uani 1 1 d . . . . .
H54 H 0.360177 0.326077 0.808578 0.086 Uiso 1 1 calc R U . . .
C55 C 0.4582(4) 0.36322(15) 0.7452(2) 0.0881(16) Uani 1 1 d . . . . .
H55A H 0.402274 0.387951 0.729808 0.132 Uiso 1 1 calc R U . . .
H55B H 0.529527 0.380403 0.746904 0.132 Uiso 1 1 calc R U . . .
H55C H 0.459751 0.333460 0.715840 0.132 Uiso 1 1 calc R U . . .
C56 C 0.4206(5) 0.39047(19) 0.8584(3) 0.123(2) Uani 1 1 d . . . . .
H56A H 0.366480 0.415009 0.840303 0.184 Uiso 1 1 calc R U . . .
H56B H 0.397020 0.377680 0.899828 0.184 Uiso 1 1 calc R U . . .
H56C H 0.491028 0.408099 0.864496 0.184 Uiso 1 1 calc R U . . .
C57 C 0.5104(2) 0.23733(11) 0.61783(11) 0.0344(5) Uani 1 1 d . . . . .
C58 C 0.6090(2) 0.24789(12) 0.65148(11) 0.0381(6) Uani 1 1 d . . . . .
C59 C 0.6772(2) 0.28600(14) 0.62821(14) 0.0498(7) Uani 1 1 d . . . . .
H59 H 0.744039 0.293231 0.651085 0.060 Uiso 1 1 calc R U . . .
C60 C 0.6509(3) 0.31379(17) 0.57275(16) 0.0613(10) Uani 1 1 d . . . . .
C61 C 0.5519(3) 0.30334(18) 0.54099(15) 0.0645(10) Uani 1 1 d . . . . .
H61 H 0.531728 0.322545 0.503399 0.077 Uiso 1 1 calc R U . . .
C62 C 0.4809(2) 0.26543(14) 0.56264(12) 0.0460(7) Uani 1 1 d . . . . .
C63 C 0.6411(2) 0.21771(13) 0.71119(12) 0.0446(7) Uani 1 1 d . . . . .
H63A H 0.583513 0.192701 0.720312 0.067 Uiso 1 1 calc R U . . .
H63B H 0.709228 0.199005 0.704717 0.067 Uiso 1 1 calc R U . . .
H63C H 0.651290 0.241764 0.747419 0.067 Uiso 1 1 calc R U . . .
C64 C 0.7289(3) 0.3537(2) 0.5465(2) 0.0877(16) Uani 1 1 d . . . . .
H64A H 0.696303 0.369257 0.507297 0.132 Uiso 1 1 calc R U . . .
H64B H 0.743044 0.381056 0.578637 0.132 Uiso 1 1 calc R U . . .
H64C H 0.797567 0.336669 0.536790 0.132 Uiso 1 1 calc R U . . .
C65 C 0.3737(2) 0.25422(16) 0.52741(13) 0.0541(8) Uani 1 1 d . . . . .
H65A H 0.365254 0.277135 0.489947 0.081 Uiso 1 1 calc R U . . .
H65B H 0.372150 0.217837 0.513277 0.081 Uiso 1 1 calc R U . . .
H65C H 0.313886 0.260407 0.556098 0.081 Uiso 1 1 calc R U . . .
C1S C -0.0905(9) 0.0054(5) 0.9686(4) 0.114(4) Uani 0.5 1 d DG U P A -1
H1S H -0.122150 -0.015768 0.935395 0.137 Uiso 0.5 1 calc R U P A -1
C2S C 0.0008(9) -0.0116(4) 1.0034(5) 0.111(4) Uani 0.5 1 d DG U P A -1
H2S H 0.031942 -0.044447 0.994244 0.133 Uiso 0.5 1 calc R U P A -1
C3S C 0.0468(7) 0.0192(5) 1.0516(4) 0.109(4) Uani 0.5 1 d DG U P A -1
H3S H 0.109644 0.007531 1.075599 0.131 Uiso 0.5 1 calc R U P A -1
C4S C 0.0016(10) 0.0670(4) 1.0649(4) 0.131(4) Uani 0.5 1 d DG U P A -1
H4S H 0.033268 0.088197 1.098092 0.157 Uiso 0.5 1 calc R U P A -1
C5S C -0.0897(10) 0.0840(3) 1.0301(6) 0.141(5) Uani 0.5 1 d DG U P A -1
H5S H -0.120821 0.116877 1.039237 0.169 Uiso 0.5 1 calc R U P A -1
C6S C -0.1357(6) 0.0532(5) 0.9819(6) 0.140(5) Uani 0.5 1 d DG U P A -1
H6S H -0.198532 0.064895 0.957887 0.167 Uiso 0.5 1 calc R U P A -1

loop_
_atom_site_aniso_label
_atom_site_aniso_U_11
_atom_site_aniso_U_22
_atom_site_aniso_U_33
_atom_site_aniso_U_23
_atom_site_aniso_U_13
_atom_site_aniso_U_12
P1 0.0230(2) 0.0222(2) 0.0264(2) -0.0017(2) -0.00174(19) -0.00196(19)
Ga1 0.01801(12) 0.03102(15) 0.02070(12) -0.00498(10) -0.00032(9) -0.00079(10)
As1 0.02553(12) 0.02191(12) 0.03114(13) -0.00581(9) -0.00798(9) 0.00190(9)
N1 0.0346(10) 0.0274(10) 0.0308(9) -0.0061(8) -0.0103(8) -0.0003(8)
N2 0.0395(11) 0.0234(9) 0.0386(11) -0.0003(8) -0.0164(9) -0.0006(8)
N3 0.0181(8) 0.0564(13) 0.0237(9) -0.0059(9) -0.0005(7) 0.0022(8)
N4 0.0202(9) 0.0482(12) 0.0269(9) -0.0136(8) -0.0032(7) 0.0016(8)
N5 0.0262(9) 0.0408(11) 0.0219(8) -0.0059(8) 0.0030(7) -0.0030(8)
O1 0.0275(7) 0.0223(7) 0.0279(7) -0.0012(6) 0.0055(6) -0.0005(6)
C1 0.0214(9) 0.0262(10) 0.0204(9) -0.0018(8) -0.0031(7) 0.0009(8)
C2 0.068(2) 0.0386(15) 0.0494(16) 0.0046(13) -0.0294(14) -0.0201(14)
C3 0.0621(18) 0.0351(14) 0.0438(14) 0.0006(12) -0.0218(13) -0.0163(13)
C4 0.0405(13) 0.0250(11) 0.0281(11) -0.0075(9) -0.0120(9) 0.0044(9)
C5 0.0454(14) 0.0288(12) 0.0367(12) -0.0101(10) -0.0155(11) 0.0077(10)
C6 0.0594(18) 0.0412(15) 0.0372(13) -0.0105(11) -0.0209(12) 0.0155(13)
C7 0.075(2) 0.0497(17) 0.0287(12) -0.0062(12) -0.0115(13) 0.0122(15)
C8 0.0592(18) 0.0449(15) 0.0333(13) -0.0086(11) -0.0039(12) 0.0045(13)
C9 0.0442(14) 0.0270(11) 0.0322(12) -0.0088(9) -0.0082(10) 0.0031(10)
C10 0.0408(14) 0.0464(16) 0.0433(14) -0.0065(12) -0.0178(11) 0.0051(12)
C11 0.0521(18) 0.061(2) 0.0572(18) -0.0072(15) -0.0109(14) 0.0220(16)
C12 0.0504(19) 0.070(2) 0.080(2) -0.012(2) -0.0282(17) -0.0045(17)
C13 0.0397(13) 0.0378(14) 0.0342(12) -0.0064(10) -0.0053(10) 0.0010(11)
C14 0.0472(19) 0.069(2) 0.106(3) 0.023(2) -0.0156(19) -0.0124(17)
C15 0.134(5) 0.080(3) 0.183(6) -0.084(4) -0.116(4) 0.069(3)
C16 0.0385(12) 0.0217(10) 0.0337(11) -0.0061(9) -0.0134(9) 0.0036(9)
C17 0.0443(14) 0.0397(14) 0.0342(12) -0.0103(11) -0.0098(10) 0.0123(11)
C18 0.0612(19) 0.0600(19) 0.0299(13) -0.0095(12) -0.0042(12) 0.0201(15)
C19 0.068(2) 0.0603(19) 0.0336(13) -0.0044(13) -0.0207(13) 0.0270(16)
C20 0.0464(15) 0.0452(15) 0.0386(13) -0.0076(11) -0.0170(11) 0.0190(12)
C21 0.0392(13) 0.0265(11) 0.0356(12) -0.0060(9) -0.0116(10) 0.0038(10)
C22 0.0465(16) 0.0474(16) 0.0454(15) -0.0132(13) -0.0050(12) 0.0131(13)
C23 0.0574(19) 0.067(2) 0.0556(18) -0.0215(16) -0.0091(15) 0.0241(17)
C24 0.059(3) 0.051(2) 0.257(8) 0.002(4) -0.012(4) 0.002(2)
C25 0.0331(12) 0.0365(13) 0.0416(13) -0.0029(10) -0.0103(10) -0.0003(10)
C26 0.0425(16) 0.0508(18) 0.074(2) -0.0057(16) -0.0068(15) -0.0088(14)
C27 0.0526(17) 0.0459(16) 0.0482(15) -0.0080(13) 0.0029(13) 0.0068(13)
C28 0.0233(12) 0.103(3) 0.0316(13) -0.0201(15) 0.0022(10) 0.0080(14)
C29 0.0317(14) 0.137(4) 0.0285(13) -0.0333(17) 0.0020(11) 0.0123(18)
C30 0.0318(13) 0.090(2) 0.0276(12) -0.0254(14) -0.0044(10) 0.0085(14)
C31 0.0246(14) 0.162(5) 0.0505(18) -0.045(2) 0.0028(12) 0.0151(19)
C32 0.0403(16) 0.140(4) 0.0386(15) -0.048(2) -0.0123(13) 0.019(2)
C33 0.0180(10) 0.0481(14) 0.0247(10) -0.0034(9) -0.0003(8) 0.0026(9)
C34 0.0239(11) 0.0542(16) 0.0367(12) 0.0094(11) -0.0044(9) -0.0079(11)
C35 0.0309(13) 0.0534(17) 0.0485(15) 0.0065(13) -0.0126(11) -0.0145(12)
C36 0.0319(12) 0.0527(16) 0.0383(13) -0.0004(12) -0.0123(10) -0.0031(11)
C37 0.0337(12) 0.0448(14) 0.0322(12) -0.0001(10) -0.0065(9) 0.0042(11)
C38 0.0266(11) 0.0373(13) 0.0329(11) -0.0080(10) -0.0005(9) 0.0046(9)
C39 0.0398(16) 0.080(3) 0.073(2) 0.0411(19) -0.0226(15) -0.0276(16)
C40 0.0360(16) 0.063(2) 0.130(4) 0.047(2) -0.0103(19) -0.0120(15)
C41 0.111(4) 0.123(4) 0.055(2) 0.035(2) 0.001(2) -0.049(3)
C42 0.0516(17) 0.0345(14) 0.0594(17) -0.0108(13) -0.0159(13) 0.0005(12)
C43 0.058(2) 0.0466(18) 0.082(2) 0.0231(17) -0.0127(17) -0.0092(15)
C44 0.111(4) 0.049(2) 0.143(5) -0.040(3) -0.007(3) 0.024(2)
C45 0.0223(10) 0.0361(12) 0.0311(11) -0.0136(9) -0.0066(8) 0.0000(9)
C46 0.0285(11) 0.0370(12) 0.0243(10) -0.0072(9) -0.0070(8) 0.0006(9)
C47 0.0258(11) 0.0426(14) 0.0437(13) -0.0113(11) -0.0110(10) 0.0035(10)
C48 0.0260(13) 0.0524(18) 0.075(2) -0.0070(15) -0.0130(13) -0.0102(12)
C49 0.0439(16) 0.0353(15) 0.090(2) 0.0041(15) -0.0200(16) -0.0140(12)
C50 0.0384(14) 0.0298(13) 0.0686(19) -0.0109(13) -0.0199(13) -0.0007(11)
C51 0.0420(15) 0.0539(18) 0.0526(16) 0.0189(14) -0.0209(12) -0.0068(13)
C52 0.120(4) 0.0324(15) 0.065(2) -0.0068(15) -0.040(2) -0.0024(18)
C53 0.100(3) 0.099(3) 0.052(2) 0.030(2) -0.004(2) 0.013(3)
C54 0.057(2) 0.0291(15) 0.125(3) -0.0042(18) -0.040(2) 0.0047(14)
C55 0.089(3) 0.045(2) 0.124(4) 0.024(2) -0.059(3) -0.014(2)
C56 0.136(5) 0.059(3) 0.168(6) -0.031(3) -0.053(4) 0.054(3)
C57 0.0296(11) 0.0512(15) 0.0228(10) 0.0000(10) 0.0056(9) -0.0064(11)
C58 0.0304(12) 0.0574(17) 0.0265(11) 0.0038(11) 0.0003(9) -0.0087(11)
C59 0.0342(14) 0.074(2) 0.0409(14) 0.0101(14) -0.0005(11) -0.0182(14)
C60 0.0451(17) 0.090(3) 0.0491(17) 0.0224(17) 0.0022(13) -0.0260(17)
C61 0.0537(19) 0.100(3) 0.0392(15) 0.0324(17) -0.0035(13) -0.0215(19)
C62 0.0350(13) 0.075(2) 0.0279(12) 0.0100(12) 0.0016(10) -0.0115(13)
C63 0.0325(13) 0.070(2) 0.0308(12) 0.0082(12) -0.0050(10) -0.0113(13)
C64 0.064(2) 0.121(4) 0.078(3) 0.045(3) 0.000(2) -0.043(3)
C65 0.0401(15) 0.089(3) 0.0327(13) 0.0138(14) -0.0053(11) -0.0111(15)
C1S 0.114(9) 0.155(9) 0.072(6) 0.042(7) -0.005(6) -0.068(8)
C2S 0.108(6) 0.134(11) 0.092(6) 0.021(7) 0.026(5) -0.039(7)
C3S 0.074(6) 0.175(10) 0.079(6) 0.022(7) 0.015(5) -0.051(6)
C4S 0.155(11) 0.140(9) 0.101(8) 0.010(7) 0.042(6) -0.079(8)
C5S 0.151(10) 0.120(9) 0.158(11) 0.048(7) 0.081(8) -0.026(7)
C6S 0.127(9) 0.163(10) 0.130(9) 0.093(8) 0.023(7) -0.034(7)

loop_
_atom_type_symbol
_atom_type_description
_atom_type_scat_dispersion_real
_atom_type_scat_dispersion_imag
_atom_type_scat_source
C C 0.0181 0.0091 'International Tables Vol C Tables 4.2.6.8 and 6.1.1.4'
H H 0.0000 0.0000 'International Tables Vol C Tables 4.2.6.8 and 6.1.1.4'
N N 0.0311 0.0180 'International Tables Vol C Tables 4.2.6.8 and 6.1.1.4'
O O 0.0492 0.0322 'International Tables Vol C Tables 4.2.6.8 and 6.1.1.4'
P P 0.2955 0.4335 'International Tables Vol C Tables 4.2.6.8 and 6.1.1.4'
Ga Ga -1.2846 0.7763 'International Tables Vol C Tables 4.2.6.8 and 6.1.1.4'
As As -0.9300 1.0051 'International Tables Vol C Tables 4.2.6.8 and 6.1.1.4'

loop_
_geom_angle_atom_site_label_1
_geom_angle_atom_site_label_2
_geom_angle_atom_site_label_3
_geom_angle
_geom_angle_site_symmetry_1
_geom_angle_site_symmetry_3
_geom_angle_publ_flag
C1 P1 Ga1 71.63(7) . . ?
C1 P1 As1 89.26(7) . . ?
Ga1 P1 As1 123.94(2) . . ?
O1 Ga1 N4 107.56(8) . . ?
O1 Ga1 N3 114.99(8) . . ?
N4 Ga1 N3 97.73(8) . . ?
O1 Ga1 P1 77.14(5) . . ?
N4 Ga1 P1 146.97(7) . . ?
N3 Ga1 P1 109.99(7) . . ?
O1 Ga1 C1 32.61(7) . . ?
N4 Ga1 C1 128.02(8) . . ?
N3 Ga1 C1 125.60(7) . . ?
P1 Ga1 C1 45.36(5) . . ?
N1 As1 N2 86.28(9) . . ?
N1 As1 P1 94.81(7) . . ?
N2 As1 P1 103.30(7) . . ?
C4 N1 C2 120.4(2) . . ?
C4 N1 As1 127.28(16) . . ?
C2 N1 As1 110.61(17) . . ?
C16 N2 C3 117.7(2) . . ?
C16 N2 As1 122.69(16) . . ?
C3 N2 As1 113.39(17) . . ?
C28 N3 C33 120.5(2) . . ?
C28 N3 Ga1 122.12(17) . . ?
C33 N3 Ga1 117.41(14) . . ?
C30 N4 C45 118.9(2) . . ?
C30 N4 Ga1 121.81(17) . . ?
C45 N4 Ga1 118.90(14) . . ?
C1 N5 C57 120.7(2) . . ?
C1 O1 Ga1 97.42(12) . . ?
N5 C1 O1 126.3(2) . . ?
N5 C1 P1 122.11(18) . . ?
O1 C1 P1 111.43(14) . . ?
N5 C1 Ga1 164.41(16) . . ?
O1 C1 Ga1 49.97(9) . . ?
P1 C1 Ga1 63.01(6) . . ?
N1 C2 C3 107.9(2) . . ?
N1 C2 H2A 110.1 . . ?
C3 C2 H2A 110.1 . . ?
N1 C2 H2B 110.1 . . ?
C3 C2 H2B 110.1 . . ?
H2A C2 H2B 108.4 . . ?
N2 C3 C2 107.6(2) . . ?
N2 C3 H3A 110.2 . . ?
C2 C3 H3A 110.2 . . ?
N2 C3 H3B 110.2 . . ?
C2 C3 H3B 110.2 . . ?
H3A C3 H3B 108.5 . . ?
C9 C4 C5 120.3(2) . . ?
C9 C4 N1 118.5(2) . . ?
C5 C4 N1 121.1(2) . . ?
C6 C5 C4 118.3(3) . . ?
C6 C5 C10 117.4(2) . . ?
C4 C5 C10 124.2(2) . . ?
C7 C6 C5 121.5(3) . . ?
C7 C6 H6 119.2 . . ?
C5 C6 H6 119.2 . . ?
C6 C7 C8 119.5(3) . . ?
C6 C7 H7 120.2 . . ?
C8 C7 H7 120.2 . . ?
C7 C8 C9 121.4(3) . . ?
C7 C8 H8 119.3 . . ?
C9 C8 H8 119.3 . . ?
C8 C9 C4 118.6(2) . . ?
C8 C9 C13 119.2(3) . . ?
C4 C9 C13 122.2(2) . . ?
C5 C10 C11 111.0(3) . . ?
C5 C10 C12 112.9(3) . . ?
C11 C10 C12 110.4(3) . . ?
C5 C10 H10 107.4 . . ?
C11 C10 H10 107.4 . . ?
C12 C10 H10 107.4 . . ?
C10 C11 H11A 109.5 . . ?
C10 C11 H11B 109.5 . . ?
H11A C11 H11B 109.5 . . ?
C10 C11 H11C 109.5 . . ?
H11A C11 H11C 109.5 . . ?
H11B C11 H11C 109.5 . . ?
C10 C12 H12A 109.5 . . ?
C10 C12 H12B 109.5 . . ?
H12A C12 H12B 109.5 . . ?
C10 C12 H12C 109.5 . . ?
H12A C12 H12C 109.5 . . ?
H12B C12 H12C 109.5 . . ?
C15 C13 C14 111.8(4) . . ?
C15 C13 C9 111.4(2) . . ?
C14 C13 C9 112.7(3) . . ?
C15 C13 H13 106.9 . . ?
C14 C13 H13 106.9 . . ?
C9 C13 H13 106.9 . . ?
C13 C14 H14A 109.5 . . ?
C13 C14 H14B 109.5 . . ?
H14A C14 H14B 109.5 . . ?
C13 C14 H14C 109.5 . . ?
H14A C14 H14C 109.5 . . ?
H14B C14 H14C 109.5 . . ?
C13 C15 H15A 109.5 . . ?
C13 C15 H15B 109.5 . . ?
H15A C15 H15B 109.5 . . ?
C13 C15 H15C 109.5 . . ?
H15A C15 H15C 109.5 . . ?
H15B C15 H15C 109.5 . . ?
C17 C16 C21 120.9(2) . . ?
C17 C16 N2 117.9(2) . . ?
C21 C16 N2 121.2(2) . . ?
C18 C17 C16 118.3(3) . . ?
C18 C17 C22 120.3(3) . . ?
C16 C17 C22 121.4(2) . . ?
C19 C18 C17 121.3(3) . . ?
C19 C18 H18 119.4 . . ?
C17 C18 H18 119.4 . . ?
C20 C19 C18 119.8(3) . . ?
C20 C19 H19 120.1 . . ?
C18 C19 H19 120.1 . . ?
C19 C20 C21 121.5(3) . . ?
C19 C20 H20 119.2 . . ?
C21 C20 H20 119.2 . . ?
C20 C21 C16 118.2(2) . . ?
C20 C21 C25 119.1(2) . . ?
C16 C21 C25 122.7(2) . . ?
C24 C22 C23 113.3(4) . . ?
C24 C22 C17 111.1(3) . . ?
C23 C22 C17 112.1(3) . . ?
C24 C22 H22 106.6 . . ?
C23 C22 H22 106.6 . . ?
C17 C22 H22 106.6 . . ?
C22 C23 H23A 109.5 . . ?
C22 C23 H23B 109.5 . . ?
H23A C23 H23B 109.5 . . ?
C22 C23 H23C 109.5 . . ?
H23A C23 H23C 109.5 . . ?
H23B C23 H23C 109.5 . . ?
C22 C24 H24A 109.5 . . ?
C22 C24 H24B 109.5 . . ?
H24A C24 H24B 109.5 . . ?
C22 C24 H24C 109.5 . . ?
H24A C24 H24C 109.5 . . ?
H24B C24 H24C 109.5 . . ?
C21 C25 C26 111.3(2) . . ?
C21 C25 C27 112.2(2) . . ?
C26 C25 C27 110.2(2) . . ?
C21 C25 H25 107.6 . . ?
C26 C25 H25 107.6 . . ?
C27 C25 H25 107.6 . . ?
C25 C26 H26A 109.5 . . ?
C25 C26 H26B 109.5 . . ?
H26A C26 H26B 109.5 . . ?
C25 C26 H26C 109.5 . . ?
H26A C26 H26C 109.5 . . ?
H26B C26 H26C 109.5 . . ?
C25 C27 H27A 109.5 . . ?
C25 C27 H27B 109.5 . . ?
H27A C27 H27B 109.5 . . ?
C25 C27 H27C 109.5 . . ?
H27A C27 H27C 109.5 . . ?
H27B C27 H27C 109.5 . . ?
N3 C28 C29 123.2(2) . . ?
N3 C28 C31 119.7(2) . . ?
C29 C28 C31 117.0(2) . . ?
C30 C29 C28 128.9(2) . . ?
C30 C29 H29 115.6 . . ?
C28 C29 H29 115.6 . . ?
N4 C30 C29 123.7(2) . . ?
N4 C30 C32 119.0(2) . . ?
C29 C30 C32 117.3(2) . . ?
C28 C31 H31A 109.5 . . ?
C28 C31 H31B 109.5 . . ?
H31A C31 H31B 109.5 . . ?
C28 C31 H31C 109.5 . . ?
H31A C31 H31C 109.5 . . ?
H31B C31 H31C 109.5 . . ?
C30 C32 H32A 109.5 . . ?
C30 C32 H32B 109.5 . . ?
H32A C32 H32B 109.5 . . ?
C30 C32 H32C 109.5 . . ?
H32A C32 H32C 109.5 . . ?
H32B C32 H32C 109.5 . . ?
C34 C33 C38 121.9(2) . . ?
C34 C33 N3 119.1(2) . . ?
C38 C33 N3 119.0(2) . . ?
C35 C34 C33 117.7(3) . . ?
C35 C34 C39 119.4(3) . . ?
C33 C34 C39 122.9(2) . . ?
C36 C35 C34 121.6(3) . . ?
C36 C35 H35 119.2 . . ?
C34 C35 H35 119.2 . . ?
C35 C36 C37 119.9(2) . . ?
C35 C36 H36 120.0 . . ?
C37 C36 H36 120.0 . . ?
C36 C37 C38 121.3(3) . . ?
C36 C37 H37 119.4 . . ?
C38 C37 H37 119.4 . . ?
C33 C38 C37 117.6(2) . . ?
C33 C38 C42 123.3(2) . . ?
C37 C38 C42 119.1(2) . . ?
C40 C39 C34 113.1(3) . . ?
C40 C39 C41 109.3(3) . . ?
C34 C39 C41 111.1(4) . . ?
C40 C39 H39 107.7 . . ?
C34 C39 H39 107.7 . . ?
C41 C39 H39 107.7 . . ?
C39 C40 H40A 109.5 . . ?
C39 C40 H40B 109.5 . . ?
H40A C40 H40B 109.5 . . ?
C39 C40 H40C 109.5 . . ?
H40A C40 H40C 109.5 . . ?
H40B C40 H40C 109.5 . . ?
C39 C41 H41A 109.5 . . ?
C39 C41 H41B 109.5 . . ?
H41A C41 H41B 109.5 . . ?
C39 C41 H41C 109.5 . . ?
H41A C41 H41C 109.5 . . ?
H41B C41 H41C 109.5 . . ?
C38 C42 C43 112.1(3) . . ?
C38 C42 C44 110.6(3) . . ?
C43 C42 C44 109.3(3) . . ?
C38 C42 H42 108.3 . . ?
C43 C42 H42 108.3 . . ?
C44 C42 H42 108.3 . . ?
C42 C43 H43A 109.5 . . ?
C42 C43 H43B 109.5 . . ?
H43A C43 H43B 109.5 . . ?
C42 C43 H43C 109.5 . . ?
H43A C43 H43C 109.5 . . ?
H43B C43 H43C 109.5 . . ?
C42 C44 H44A 109.5 . . ?
C42 C44 H44B 109.5 . . ?
H44A C44 H44B 109.5 . . ?
C42 C44 H44C 109.5 . . ?
H44A C44 H44C 109.5 . . ?
H44B C44 H44C 109.5 . . ?
C46 C45 C50 121.7(2) . . ?
C46 C45 N4 120.0(2) . . ?
C50 C45 N4 118.4(2) . . ?
C47 C46 C45 117.9(2) . . ?
C47 C46 C51 119.4(2) . . ?
C45 C46 C51 122.7(2) . . ?
C48 C47 C46 121.7(3) . . ?
C48 C47 H47 119.2 . . ?
C46 C47 H47 119.2 . . ?
C47 C48 C49 119.6(3) . . ?
C47 C48 H48 120.2 . . ?
C49 C48 H48 120.2 . . ?
C48 C49 C50 121.7(3) . . ?
C48 C49 H49 119.1 . . ?
C50 C49 H49 119.1 . . ?
C49 C50 C45 117.4(3) . . ?
C49 C50 C54 119.1(3) . . ?
C45 C50 C54 123.4(3) . . ?
C46 C51 C52 110.8(3) . . ?
C46 C51 C53 112.0(3) . . ?
C52 C51 C53 110.1(3) . . ?
C46 C51 H51 107.9 . . ?
C52 C51 H51 107.9 . . ?
C53 C51 H51 107.9 . . ?
C51 C52 H52A 109.5 . . ?
C51 C52 H52B 109.5 . . ?
H52A C52 H52B 109.5 . . ?
C51 C52 H52C 109.5 . . ?
H52A C52 H52C 109.5 . . ?
H52B C52 H52C 109.5 . . ?
C51 C53 H53A 109.5 . . ?
C51 C53 H53B 109.5 . . ?
H53A C53 H53B 109.5 . . ?
C51 C53 H53C 109.5 . . ?
H53A C53 H53C 109.5 . . ?
H53B C53 H53C 109.5 . . ?
C50 C54 C55 112.5(4) . . ?
C50 C54 C56 110.4(3) . . ?
C55 C54 C56 110.9(4) . . ?
C50 C54 H54 107.6 . . ?
C55 C54 H54 107.6 . . ?
C56 C54 H54 107.6 . . ?
C54 C55 H55A 109.5 . . ?
C54 C55 H55B 109.5 . . ?
H55A C55 H55B 109.5 . . ?
C54 C55 H55C 109.5 . . ?
H55A C55 H55C 109.5 . . ?
H55B C55 H55C 109.5 . . ?
C54 C56 H56A 109.5 . . ?
C54 C56 H56B 109.5 . . ?
H56A C56 H56B 109.5 . . ?
C54 C56 H56C 109.5 . . ?
H56A C56 H56C 109.5 . . ?
H56B C56 H56C 109.5 . . ?
C62 C57 C58 120.2(2) . . ?
C62 C57 N5 119.7(2) . . ?
C58 C57 N5 120.0(2) . . ?
C59 C58 C57 118.9(2) . . ?
C59 C58 C63 120.8(2) . . ?
C57 C58 C63 120.3(2) . . ?
C60 C59 C58 122.2(3) . . ?
C60 C59 H59 118.9 . . ?
C58 C59 H59 118.9 . . ?
C59 C60 C61 117.8(3) . . ?
C59 C60 C64 121.3(3) . . ?
C61 C60 C64 120.8(3) . . ?
C60 C61 C62 121.9(3) . . ?
C60 C61 H61 119.0 . . ?
C62 C61 H61 119.0 . . ?
C57 C62 C61 119.0(3) . . ?
C57 C62 C65 119.6(3) . . ?
C61 C62 C65 121.4(3) . . ?
C58 C63 H63A 109.5 . . ?
C58 C63 H63B 109.5 . . ?
H63A C63 H63B 109.5 . . ?
C58 C63 H63C 109.5 . . ?
H63A C63 H63C 109.5 . . ?
H63B C63 H63C 109.5 . . ?
C60 C64 H64A 109.5 . . ?
C60 C64 H64B 109.5 . . ?
H64A C64 H64B 109.5 . . ?
C60 C64 H64C 109.5 . . ?
H64A C64 H64C 109.5 . . ?
H64B C64 H64C 109.5 . . ?
C62 C65 H65A 109.5 . . ?
C62 C65 H65B 109.5 . . ?
H65A C65 H65B 109.5 . . ?
C62 C65 H65C 109.5 . . ?
H65A C65 H65C 109.5 . . ?
H65B C65 H65C 109.5 . . ?
C2S C1S C6S 120.0 . . ?
C2S C1S H1S 120.0 . . ?
C6S C1S H1S 120.0 . . ?
C1S C2S C3S 120.0 . . ?
C1S C2S H2S 120.0 . . ?
C3S C2S H2S 120.0 . . ?
C2S C3S C4S 120.0 . . ?
C2S C3S H3S 120.0 . . ?
C4S C3S H3S 120.0 . . ?
C5S C4S C3S 120.0 . . ?
C5S C4S H4S 120.0 . . ?
C3S C4S H4S 120.0 . . ?
C4S C5S C6S 120.0 . . ?
C4S C5S H5S 120.0 . . ?
C6S C5S H5S 120.0 . . ?
C5S C6S C1S 120.0 . . ?
C5S C6S H6S 120.0 . . ?
C1S C6S H6S 120.0 . . ?

loop_
_geom_bond_atom_site_label_1
_geom_bond_atom_site_label_2
_geom_bond_distance
_geom_bond_site_symmetry_2
_geom_bond_publ_flag
P1 C1 1.853(2) . ?
P1 Ga1 2.3209(6) . ?
P1 As1 2.3811(6) . ?
Ga1 O1 1.9089(15) . ?
Ga1 N4 1.9099(19) . ?
Ga1 N3 1.9379(19) . ?
Ga1 C1 2.472(2) . ?
As1 N1 1.8537(19) . ?
As1 N2 1.858(2) . ?
N1 C4 1.426(3) . ?
N1 C2 1.462(4) . ?
N2 C16 1.428(3) . ?
N2 C3 1.458(3) . ?
N3 C28 1.326(3) . ?
N3 C33 1.452(3) . ?
N4 C30 1.340(3) . ?
N4 C45 1.450(3) . ?
N5 C1 1.280(3) . ?
N5 C57 1.423(3) . ?
O1 C1 1.343(3) . ?
C2 C3 1.473(4) . ?
C2 H2A 0.9900 . ?
C2 H2B 0.9900 . ?
C3 H3A 0.9900 . ?
C3 H3B 0.9900 . ?
C4 C9 1.413(4) . ?
C4 C5 1.413(3) . ?
C5 C6 1.398(4) . ?
C5 C10 1.515(4) . ?
C6 C7 1.380(5) . ?
C6 H6 0.9500 . ?
C7 C8 1.386(4) . ?
C7 H7 0.9500 . ?
C8 C9 1.393(4) . ?
C8 H8 0.9500 . ?
C9 C13 1.519(4) . ?
C10 C11 1.537(4) . ?
C10 C12 1.539(4) . ?
C10 H10 1.0000 . ?
C11 H11A 0.9800 . ?
C11 H11B 0.9800 . ?
C11 H11C 0.9800 . ?
C12 H12A 0.9800 . ?
C12 H12B 0.9800 . ?
C12 H12C 0.9800 . ?
C13 C15 1.492(5) . ?
C13 C14 1.497(4) . ?
C13 H13 1.0000 . ?
C14 H14A 0.9800 . ?
C14 H14B 0.9800 . ?
C14 H14C 0.9800 . ?
C15 H15A 0.9800 . ?
C15 H15B 0.9800 . ?
C15 H15C 0.9800 . ?
C16 C17 1.407(4) . ?
C16 C21 1.409(4) . ?
C17 C18 1.397(4) . ?
C17 C22 1.518(4) . ?
C18 C19 1.381(4) . ?
C18 H18 0.9500 . ?
C19 C20 1.376(5) . ?
C19 H19 0.9500 . ?
C20 C21 1.397(4) . ?
C20 H20 0.9500 . ?
C21 C25 1.519(4) . ?
C22 C24 1.485(6) . ?
C22 C23 1.502(4) . ?
C22 H22 1.0000 . ?
C23 H23A 0.9800 . ?
C23 H23B 0.9800 . ?
C23 H23C 0.9800 . ?
C24 H24A 0.9800 . ?
C24 H24B 0.9800 . ?
C24 H24C 0.9800 . ?
C25 C26 1.526(4) . ?
C25 C27 1.529(4) . ?
C25 H25 1.0000 . ?
C26 H26A 0.9800 . ?
C26 H26B 0.9800 . ?
C26 H26C 0.9800 . ?
C27 H27A 0.9800 . ?
C27 H27B 0.9800 . ?
C27 H27C 0.9800 . ?
C28 C29 1.400(4) . ?
C28 C31 1.508(4) . ?
C29 C30 1.388(4) . ?
C29 H29 0.9500 . ?
C30 C32 1.515(4) . ?
C31 H31A 0.9800 . ?
C31 H31B 0.9800 . ?
C31 H31C 0.9800 . ?
C32 H32A 0.9800 . ?
C32 H32B 0.9800 . ?
C32 H32C 0.9800 . ?
C33 C34 1.395(4) . ?
C33 C38 1.397(4) . ?
C34 C35 1.395(3) . ?
C34 C39 1.526(4) . ?
C35 C36 1.370(4) . ?
C35 H35 0.9500 . ?
C36 C37 1.371(4) . ?
C36 H36 0.9500 . ?
C37 C38 1.401(3) . ?
C37 H37 0.9500 . ?
C38 C42 1.510(4) . ?
C39 C40 1.496(6) . ?
C39 C41 1.532(6) . ?
C39 H39 1.0000 . ?
C40 H40A 0.9800 . ?
C40 H40B 0.9800 . ?
C40 H40C 0.9800 . ?
C41 H41A 0.9800 . ?
C41 H41B 0.9800 . ?
C41 H41C 0.9800 . ?
C42 C43 1.525(5) . ?
C42 C44 1.544(5) . ?
C42 H42 1.0000 . ?
C43 H43A 0.9800 . ?
C43 H43B 0.9800 . ?
C43 H43C 0.9800 . ?
C44 H44A 0.9800 . ?
C44 H44B 0.9800 . ?
C44 H44C 0.9800 . ?
C45 C46 1.396(3) . ?
C45 C50 1.401(4) . ?
C46 C47 1.393(3) . ?
C46 C51 1.514(4) . ?
C47 C48 1.365(4) . ?
C47 H47 0.9500 . ?
C48 C49 1.378(5) . ?
C48 H48 0.9500 . ?
C49 C50 1.393(4) . ?
C49 H49 0.9500 . ?
C50 C54 1.517(4) . ?
C51 C52 1.520(5) . ?
C51 C53 1.540(4) . ?
C51 H51 1.0000 . ?
C52 H52A 0.9800 . ?
C52 H52B 0.9800 . ?
C52 H52C 0.9800 . ?
C53 H53A 0.9800 . ?
C53 H53B 0.9800 . ?
C53 H53C 0.9800 . ?
C54 C55 1.525(7) . ?
C54 C56 1.539(6) . ?
C54 H54 1.0000 . ?
C55 H55A 0.9800 . ?
C55 H55B 0.9800 . ?
C55 H55C 0.9800 . ?
C56 H56A 0.9800 . ?
C56 H56B 0.9800 . ?
C56 H56C 0.9800 . ?
C57 C62 1.393(4) . ?
C57 C58 1.400(3) . ?
C58 C59 1.390(4) . ?
C58 C63 1.505(4) . ?
C59 C60 1.385(5) . ?
C59 H59 0.9500 . ?
C60 C61 1.387(5) . ?
C60 C64 1.522(4) . ?
C61 C62 1.395(4) . ?
C61 H61 0.9500 . ?
C62 C65 1.508(4) . ?
C63 H63A 0.9800 . ?
C63 H63B 0.9800 . ?
C63 H63C 0.9800 . ?
C64 H64A 0.9800 . ?
C64 H64B 0.9800 . ?
C64 H64C 0.9800 . ?
C65 H65A 0.9800 . ?
C65 H65B 0.9800 . ?
C65 H65C 0.9800 . ?
C1S C2S 1.381(4) . ?
C1S C6S 1.381(4) . ?
C1S H1S 0.9500 . ?
C2S C3S 1.381(4) . ?
C2S H2S 0.9500 . ?
C3S C4S 1.381(4) . ?
C3S H3S 0.9500 . ?
C4S C5S 1.381(4) . ?
C4S H4S 0.9500 . ?
C5S C6S 1.381(4) . ?
C5S H5S 0.9500 . ?
C6S H6S 0.9500 . ?
